data_2011631
loop_
_publ_author_name
'Swenson, Dale C.'
'Nair, Vasu'
'Bera, Sanjib'

_publ_section_title
;
 A dideoxydidehydronucleoside derivative
;
_journal_issue 12
_journal_name_full 'Acta Crystallographica Section C'
_journal_page_first e600
_journal_page_last e601
_journal_paper_doi 10.1107/S0108270100017005
_journal_volume 56
_journal_year 2000
_chemical_formula_moiety 'C11 H13 N3 O4'
_chemical_formula_sum 'C11 H13 N3 O4'
_chemical_formula_weight 251.24
_chemical_name_systematic
;
 ?
;
_space_group_IT_number 5
_symmetry_cell_setting monoclinic
_symmetry_space_group_name_Hall 'I 2y'
_symmetry_space_group_name_H-M 'I 1 2 1'
_audit_creation_method SHELXL-97
_cell_angle_alpha 90.00
_cell_angle_beta 94.16(2)
_cell_angle_gamma 90.00
_cell_formula_units_Z 8
_cell_length_a 15.995(2)
_cell_length_b 6.8650(10)
_cell_length_c 21.934(5)
_cell_measurement_reflns_used 22
_cell_measurement_temperature 213(2)
_cell_measurement_theta_max 13.6
_cell_measurement_theta_min 10.0
_cell_volume 2402.1(7)
_computing_cell_refinement 'CAD-4 Operations Manual'
_computing_data_collection 'CAD-4 Operations Manual (Enraf-Nonius, 1977)'
_computing_data_reduction 'MolEN (Fair, 1990)'
_computing_publication_material 'SHELXTL (Sheldrick, 1995)'
_computing_structure_refinement 'SHELXL97 (Sheldrick, 1997)'
_computing_structure_solution 'SHELXTL (Sheldrick, 1995)'
_diffrn_ambient_temperature 213(2)
_diffrn_measured_fraction_theta_full .997
_diffrn_measured_fraction_theta_max .997
_diffrn_measurement_device 'Enraf-Nonius CAD4'
_diffrn_measurement_method \q-2\q
_diffrn_radiation_monochromator graphite
_diffrn_radiation_source 'fine-focus sealed tube'
_diffrn_radiation_type MoK\a
_diffrn_radiation_wavelength .71073
_diffrn_reflns_av_R_equivalents .052
_diffrn_reflns_av_sigmaI/netI .0368
_diffrn_reflns_limit_h_max 18
_diffrn_reflns_limit_h_min -18
_diffrn_reflns_limit_k_max 8
_diffrn_reflns_limit_k_min -8
_diffrn_reflns_limit_l_max 25
_diffrn_reflns_limit_l_min -25
_diffrn_reflns_number 8222
_diffrn_reflns_theta_full 24.93
_diffrn_reflns_theta_max 25.0
_diffrn_reflns_theta_min 2.50
_diffrn_standards_decay_% <2
_diffrn_standards_interval_time 120
_diffrn_standards_number 4
_exptl_absorpt_coefficient_mu .108
_exptl_absorpt_correction_type none
_exptl_crystal_colour colourless
_exptl_crystal_density_diffrn 1.389
_exptl_crystal_density_method 'not measured'
_exptl_crystal_description prism
_exptl_crystal_F_000 1056
_exptl_crystal_size_max .33
_exptl_crystal_size_mid .22
_exptl_crystal_size_min .18
_refine_diff_density_max .192
_refine_diff_density_min -.154
_refine_ls_extinction_method none
_refine_ls_goodness_of_fit_ref 1.095
_refine_ls_hydrogen_treatment constr
_refine_ls_matrix_type full
_refine_ls_number_parameters 327
_refine_ls_number_reflns 2283
_refine_ls_number_restraints 1
_refine_ls_restrained_S_all 1.095
_refine_ls_R_factor_all .058
_refine_ls_R_factor_gt .035
_refine_ls_shift/su_max .003
_refine_ls_shift/su_mean .000
_refine_ls_structure_factor_coef Fsqd
_refine_ls_weighting_details 'calc w = 1/[\s^2^(Fo^2^)+(0.0514P)^2^+0.4716P] where P = (Fo^2^+2Fc^2^)/3'
_refine_ls_weighting_scheme calc
_refine_ls_wR_factor_ref .098
_reflns_number_gt 1774
_reflns_number_total 2283
_reflns_threshold_expression I>2\s(I)
_cod_data_source_file qa0419.cif
_cod_data_source_block I
_cod_depositor_comments
;
The following automatic conversions were performed:
'_symmetry_cell_setting' value 'Monoclinic' changed to 'monoclinic'
according to '/home/saulius/struct/CIF-dictionaries/cif_core.dic'
dictionary named 'cif_core.dic' version 2.4.1 from 2010-06-29.

Automatic conversion script
Id: cif_fix_enum 1527 2010-12-29 10:47:43Z saulius 

The following automatic conversions were performed:

'_symmetry_cell_setting' value 'Monoclinic' changed to 'monoclinic'
according to /home/saulius/struct/CIF-dictionaries/cif_core.dic
dictionary named 'cif_core.dic' version 2.4.1 from 2010-06-29.

Automatic conversion script
Id: cif_fix_values 1715 2011-07-08 13:25:40Z adriana 
;
_cod_original_sg_symbol_H-M 'I 2'
_cod_database_code 2011631
_cod_database_fobs_code 2011631

loop_
_symmetry_equiv_pos_as_xyz
'x, y, z'
'-x, y, -z'
'x+1/2, y+1/2, z+1/2'
'-x+1/2, y+1/2, -z+1/2'

loop_
_atom_site_label
_atom_site_fract_x
_atom_site_fract_y
_atom_site_fract_z
_atom_site_U_iso_or_equiv
_atom_site_adp_type
_atom_site_calc_flag
_atom_site_refinement_flags
_atom_site_occupancy
_atom_site_disorder_assembly
_atom_site_disorder_group
_atom_site_type_symbol
N1A .62987(16) .6799(4) .32781(12) .0396(6) Uani d . 1 . . N
C2A .6342(2) .6182(5) .26694(14) .0384(8) Uani d . 1 . . C
O2A .62436(16) .4432(3) .25443(11) .0497(6) Uani d . 1 . . O
N3A .64866(17) .7528(4) .22349(12) .0381(6) Uani d . 1 . . N
C4A .66029(18) .9390(5) .23880(15) .0370(7) Uani d . 1 . . C
N4A .66864(17) 1.0679(4) .19433(12) .0437(7) Uani d . 1 . . N
H4A1 .6665 1.0301 .1569 .052 Uiso calc R 1 . . H
H4A2 .6762 1.1891 .2031 .052 Uiso calc R 1 . . H
C5A .6635(2) 1.0027(5) .30127(15) .0441(8) Uani d . 1 . . C
H5A .6764 1.1308 .3119 .053 Uiso calc R 1 . . H
C6A .6473(2) .8713(5) .34311(15) .0435(8) Uani d . 1 . . C
H6A .6477 .9091 .3838 .052 Uiso calc R 1 . . H
O1'A .54676(17) .3059(5) .42688(12) .0733(9) Uani d . 1 . . O
C2'A .6119(2) .3866(6) .46711(16) .0518(9) Uani d . 1 . . C
H2'A .5881 .4467 .5024 .062 Uiso calc R 1 . . H
C3'A .6518(2) .5394(6) .42967(15) .0504(9) Uani d . 1 . . C
H3'A .6967 .6179 .4433 .060 Uiso calc R 1 . . H
C4'A .61363(19) .5452(5) .37491(14) .0398(7) Uani d . 1 . . C
C5'A .5427(2) .4036(6) .36962(15) .0486(8) Uani d . 1 . . C
H5'3 .4896 .4707 .3622 .058 Uiso calc R 1 . . H
H5'4 .5494 .3123 .3366 .058 Uiso calc R 1 . . H
C6'A .6729(2) .2301(6) .48793(19) .0630(10) Uani d . 1 . . C
H6'3 .7022 .1852 .4534 .076 Uiso calc R 1 . . H
H6'4 .7141 .2837 .5179 .076 Uiso calc R 1 . . H
O6'A .63128(19) .0661(5) .51458(14) .0757(8) Uani d . 1 . . O
C7'A .6220(3) .0767(10) .5736(3) .0867(16) Uani d . 1 . . C
O7'A .6488(3) .2085(9) .60597(17) .1191(16) Uani d . 1 . . O
C8'A .5717(4) -.0952(10) .5941(3) .127(3) Uani d . 1 . . C
H8'4 .5969 -.2141 .5814 .191 Uiso calc R 1 . . H
H8'5 .5154 -.0868 .5760 .191 Uiso calc R 1 . . H
H8'6 .5710 -.0938 .6378 .191 Uiso calc R 1 . . H
N1B .88680(17) .4728(4) .53657(12) .0396(6) Uani d . 1 . . N
C2B .8724(2) .5296(5) .47537(15) .0388(7) Uani d . 1 . . C
O2B .86200(17) .7040(3) .46333(11) .0542(6) Uani d . 1 . . O
N3B .87003(17) .3921(4) .43128(12) .0400(6) Uani d . 1 . . N
C4B .8818(2) .2035(5) .44639(14) .0374(7) Uani d . 1 . . C
N4B .87731(19) .0744(5) .40148(13) .0513(7) Uani d . 1 . . N
H4B1 .8672 .1122 .3643 .062 Uiso calc R 1 . . H
H4B2 .8845 -.0474 .4095 .062 Uiso calc R 1 . . H
C5B .8981(2) .1417(5) .50832(15) .0420(8) Uani d . 1 . . C
H5B .9066 .0112 .5182 .050 Uiso calc R 1 . . H
C6B .9005(2) .2802(5) .55164(15) .0434(8) Uani d . 1 . . C
H6B .9116 .2455 .5924 .052 Uiso calc R 1 . . H
O1'B .85489(17) .8726(4) .64398(12) .0639(7) Uani d . 1 . . O
C2'B .9346(2) .7969(6) .66829(17) .0564(10) Uani d . 1 . . C
H2'B .9762 .9019 .6702 .068 Uiso calc R 1 . . H
C3'B .9572(2) .6497(6) .62247(15) .0509(9) Uani d . 1 . . C
H3'B 1.0090 .5888 .6218 .061 Uiso calc R 1 . . H
C4'B .8927(2) .6193(5) .58317(14) .0421(8) Uani d . 1 . . C
C5'B .8203(2) .7440(5) .59756(16) .0527(9) Uani d . 1 . . C
H5'1 .7987 .8161 .5618 .063 Uiso calc R 1 . . H
H5'2 .7755 .6660 .6125 .063 Uiso calc R 1 . . H
C6'B .9285(3) .7125(7) .73152(17) .0602(10) Uani d . 1 . . C
H6'1 .9817 .6544 .7457 .072 Uiso calc R 1 . . H
H6'2 .9158 .8150 .7598 .072 Uiso calc R 1 . . H
O6'B .86357(16) .5669(5) .72953(12) .0590(7) Uani d . 1 . . O
C7'B .8842(3) .3783(8) .7355(2) .0701(12) Uani d . 1 . . C
O7'B .9543(2) .3234(6) .7413(3) .1290(17) Uani d . 1 . . O
C8'B .8083(3) .2535(8) .7344(3) .0978(17) Uani d . 1 . . C
H8'1 .7757 .2714 .6963 .147 Uiso calc R 1 . . H
H8'2 .7754 .2889 .7676 .147 Uiso calc R 1 . . H
H8'3 .8248 .1194 .7385 .147 Uiso calc R 1 . . H

loop_
_atom_site_aniso_label
_atom_site_aniso_U_11
_atom_site_aniso_U_22
_atom_site_aniso_U_33
_atom_site_aniso_U_12
_atom_site_aniso_U_13
_atom_site_aniso_U_23
N1A .0490(15) .0345(16) .0354(14) -.0043(12) .0040(11) -.0028(12)
C2A .0431(18) .0357(19) .0363(17) .0042(14) .0023(13) -.0052(15)
O2A .0752(17) .0271(13) .0474(14) -.0011(11) .0077(12) -.0063(11)
N3A .0467(15) .0321(15) .0358(13) .0009(12) .0043(12) -.0016(12)
C4A .0357(17) .0348(18) .0402(18) .0003(14) .0014(14) -.0021(14)
N4A .0597(17) .0323(14) .0387(14) -.0030(13) .0015(13) .0020(12)
C5A .061(2) .0297(18) .0419(18) -.0038(15) .0039(16) -.0035(15)
C6A .059(2) .0329(17) .0385(17) -.0039(16) .0045(15) -.0102(16)
O1'A .0702(17) .092(2) .0558(16) -.0396(16) -.0104(13) .0267(15)
C2'A .053(2) .059(2) .0429(19) -.0133(18) .0019(16) .0052(19)
C3'A .0523(19) .052(2) .047(2) -.0130(18) .0002(16) .0014(18)
C4'A .0419(17) .0391(18) .0388(17) -.0010(15) .0067(14) -.0012(15)
C5'A .0507(19) .053(2) .0418(19) -.0118(17) .0005(14) .0005(17)
C6'A .062(2) .065(3) .063(2) -.007(2) .0097(19) .014(2)
O6'A .085(2) .072(2) .0725(19) -.0027(17) .0176(16) .0191(17)
C7'A .072(3) .112(5) .077(4) .029(3) .012(3) .038(3)
O7'A .111(3) .177(5) .068(2) .007(3) -.004(2) .006(3)
C8'A .120(5) .123(5) .147(5) .030(4) .063(4) .086(5)
N1B .0546(17) .0308(14) .0333(14) .0027(12) .0026(12) -.0006(12)
C2B .0498(19) .0278(18) .0385(17) -.0065(15) .0025(14) -.0010(15)
O2B .0885(18) .0292(13) .0450(13) -.0015(12) .0061(12) .0018(11)
N3B .0553(16) .0290(14) .0358(14) -.0021(12) .0033(12) .0011(13)
C4B .0483(18) .0276(16) .0369(17) -.0031(14) .0066(14) -.0011(15)
N4B .083(2) .0312(15) .0391(15) .0010(14) .0031(14) -.0021(13)
C5B .055(2) .0299(17) .0407(18) .0033(14) .0023(15) .0028(15)
C6B .0516(19) .041(2) .0378(18) .0023(16) .0061(15) .0061(16)
O1'B .0845(18) .0507(16) .0560(15) .0122(15) .0016(13) -.0187(14)
C2'B .062(2) .054(2) .052(2) -.012(2) .0017(18) -.0180(19)
C3'B .0478(19) .057(2) .049(2) -.0045(16) .0067(16) -.0121(17)
C4'B .052(2) .0360(18) .0388(18) -.0020(15) .0083(15) -.0048(15)
C5'B .059(2) .051(2) .0481(19) .0062(18) .0032(16) -.0081(18)
C6'B .063(2) .068(3) .049(2) -.001(2) -.0021(18) -.021(2)
O6'B .0542(15) .0656(19) .0578(16) .0017(14) .0080(12) -.0085(14)
C7'B .065(3) .070(3) .077(3) .007(2) .018(2) -.005(3)
O7'B .072(2) .091(3) .225(5) .022(2) .018(3) .006(3)
C8'B .090(3) .072(4) .136(5) -.014(3) .038(3) -.020(3)

loop_
_atom_type_symbol
_atom_type_description
_atom_type_scat_dispersion_real
_atom_type_scat_dispersion_imag
_atom_type_scat_source
C C .0033 .0016 'International Tables Vol C Tables 4.2.6.8 and 6.1.1.4'
H H .0000 .0000 'International Tables Vol C Tables 4.2.6.8 and 6.1.1.4'
N N .0061 .0033 'International Tables Vol C Tables 4.2.6.8 and 6.1.1.4'
O O .0106 .0060 'International Tables Vol C Tables 4.2.6.8 and 6.1.1.4'

loop_
_geom_angle_atom_site_label_1
_geom_angle_atom_site_label_2
_geom_angle_atom_site_label_3
_geom_angle
_geom_angle_publ_flag
C6A N1A C2A 119.7(3) yes
C6A N1A C4'A 119.1(3) yes
C2A N1A C4'A 121.1(3) yes
O2A C2A N3A 121.9(3) yes
O2A C2A N1A 119.2(3) yes
N3A C2A N1A 118.9(3) yes
C4A N3A C2A 120.2(3) yes
N4A C4A N3A 118.2(3) yes
N4A C4A C5A 119.9(3) yes
N3A C4A C5A 121.8(3) yes
C4A N4A H4A1 120.0 ?
C4A N4A H4A2 120.0 ?
H4A1 N4A H4A2 120.0 ?
C6A C5A C4A 117.3(3) yes
C6A C5A H5A 121.4 ?
C4A C5A H5A 121.4 ?
C5A C6A N1A 121.7(3) yes
C5A C6A H6A 119.1 ?
N1A C6A H6A 119.1 ?
C5'A O1'A C2'A 110.3(3) yes
O1'A C2'A C6'A 109.9(4) yes
O1'A C2'A C3'A 104.6(3) yes
C6'A C2'A C3'A 112.0(3) yes
O1'A C2'A H2'A 110.1 ?
C6'A C2'A H2'A 110.1 ?
C3'A C2'A H2'A 110.1 ?
C4'A C3'A C2'A 109.6(3) yes
C4'A C3'A H3'A 125.2 ?
C2'A C3'A H3'A 125.2 ?
C3'A C4'A N1A 126.0(3) yes
C3'A C4'A C5'A 110.7(3) yes
N1A C4'A C5'A 123.0(3) yes
O1'A C5'A C4'A 104.7(3) yes
O1'A C5'A H5'3 110.8 ?
C4'A C5'A H5'3 110.8 ?
O1'A C5'A H5'4 110.8 ?
C4'A C5'A H5'4 110.8 ?
H5'3 C5'A H5'4 108.9 ?
O6'A C6'A C2'A 111.8(3) yes
O6'A C6'A H6'3 109.3 ?
C2'A C6'A H6'3 109.3 ?
O6'A C6'A H6'4 109.3 ?
C2'A C6'A H6'4 109.3 ?
H6'3 C6'A H6'4 107.9 ?
C7'A O6'A C6'A 116.2(4) yes
O7'A C7'A O6'A 124.0(6) yes
O7'A C7'A C8'A 125.6(6) yes
O6'A C7'A C8'A 110.4(6) yes
C7'A C8'A H8'4 109.5 ?
C7'A C8'A H8'5 109.5 ?
H8'4 C8'A H8'5 109.5 ?
C7'A C8'A H8'6 109.5 ?
H8'4 C8'A H8'6 109.5 ?
H8'5 C8'A H8'6 109.5 ?
C6B N1B C2B 120.7(3) yes
C6B N1B C4'B 120.1(3) yes
C2B N1B C4'B 119.1(3) yes
O2B C2B N3B 121.9(3) yes
O2B C2B N1B 119.0(3) yes
N3B C2B N1B 119.0(3) yes
C4B N3B C2B 120.0(3) yes
N4B C4B N3B 117.5(3) yes
N4B C4B C5B 120.3(3) yes
N3B C4B C5B 122.2(3) yes
C4B N4B H4B1 120.0 ?
C4B N4B H4B2 120.0 ?
H4B1 N4B H4B2 120.0 ?
C6B C5B C4B 117.2(3) yes
C6B C5B H5B 121.4 ?
C4B C5B H5B 121.4 ?
C5B C6B N1B 120.9(3) yes
C5B C6B H6B 119.5 ?
N1B C6B H6B 119.5 ?
C5'B O1'B C2'B 109.1(3) yes
O1'B C2'B C3'B 104.3(3) yes
O1'B C2'B C6'B 111.3(3) yes
C3'B C2'B C6'B 113.2(3) yes
O1'B C2'B H2'B 109.3 ?
C3'B C2'B H2'B 109.3 ?
C6'B C2'B H2'B 109.3 ?
C4'B C3'B C2'B 109.5(3) yes
C4'B C3'B H3'B 125.3 ?
C2'B C3'B H3'B 125.3 ?
C3'B C4'B N1B 126.1(3) yes
C3'B C4'B C5'B 110.8(3) yes
N1B C4'B C5'B 122.8(3) yes
O1'B C5'B C4'B 103.8(3) yes
O1'B C5'B H5'1 111.0 ?
C4'B C5'B H5'1 111.0 ?
O1'B C5'B H5'2 111.0 ?
C4'B C5'B H5'2 111.0 ?
H5'1 C5'B H5'2 109.0 ?
O6'B C6'B C2'B 109.4(3) yes
O6'B C6'B H6'1 109.8 ?
C2'B C6'B H6'1 109.8 ?
O6'B C6'B H6'2 109.8 ?
C2'B C6'B H6'2 109.8 ?
H6'1 C6'B H6'2 108.2 ?
C7'B O6'B C6'B 119.7(3) yes
O7'B C7'B O6'B 122.9(5) yes
O7'B C7'B C8'B 125.9(5) yes
O6'B C7'B C8'B 111.1(4) yes
C7'B C8'B H8'1 109.5 ?
C7'B C8'B H8'2 109.5 ?
H8'1 C8'B H8'2 109.5 ?
C7'B C8'B H8'3 109.5 ?
H8'1 C8'B H8'3 109.5 ?
H8'2 C8'B H8'3 109.5 ?

loop_
_geom_bond_atom_site_label_1
_geom_bond_atom_site_label_2
_geom_bond_site_symmetry_2
_geom_bond_distance
_geom_bond_publ_flag
N1A C6A . 1.379(4) yes
N1A C2A . 1.407(4) yes
N1A C4'A . 1.425(4) yes
C2A O2A . 1.239(4) yes
C2A N3A . 1.359(4) yes
N3A C4A . 1.331(4) yes
C4A N4A . 1.331(4) yes
C4A C5A . 1.435(4) yes
N4A H4A1 . .8600 ?
N4A H4A2 . .8600 ?
C5A C6A . 1.326(5) yes
C5A H5A . .9300 ?
C6A H6A . .9300 ?
O1'A C5'A . 1.421(4) yes
O1'A C2'A . 1.428(4) yes
C2'A C6'A . 1.499(6) yes
C2'A C3'A . 1.503(5) yes
C2'A H2'A . .9800 ?
C3'A C4'A . 1.308(5) yes
C3'A H3'A . .9300 ?
C4'A C5'A . 1.492(5) yes
C5'A H5'3 . .9700 ?
C5'A H5'4 . .9700 ?
C6'A O6'A . 1.452(5) yes
C6'A H6'3 . .9700 ?
C6'A H6'4 . .9700 ?
O6'A C7'A . 1.315(6) yes
C7'A O7'A . 1.210(8) yes
C7'A C8'A . 1.515(8) yes
C8'A H8'4 . .9600 ?
C8'A H8'5 . .9600 ?
C8'A H8'6 . .9600 ?
N1B C6B . 1.376(4) yes
N1B C2B . 1.401(4) yes
N1B C4'B . 1.432(4) yes
C2B O2B . 1.235(4) yes
C2B N3B . 1.350(4) yes
N3B C4B . 1.346(4) yes
C4B N4B . 1.323(4) yes
C4B C5B . 1.429(4) yes
N4B H4B1 . .8600 ?
N4B H4B2 . .8600 ?
C5B C6B . 1.343(5) yes
C5B H5B . .9300 ?
C6B H6B . .9300 ?
O1'B C5'B . 1.429(4) yes
O1'B C2'B . 1.442(5) yes
C2'B C3'B . 1.488(5) yes
C2'B C6'B . 1.513(6) yes
C2'B H2'B . .9800 ?
C3'B C4'B . 1.312(5) yes
C3'B H3'B . .9300 ?
C4'B C5'B . 1.492(5) yes
C5'B H5'1 . .9700 ?
C5'B H5'2 . .9700 ?
C6'B O6'B . 1.440(5) yes
C6'B H6'1 . .9700 ?
C6'B H6'2 . .9700 ?
O6'B C7'B . 1.340(6) yes
C7'B O7'B . 1.181(5) yes
C7'B C8'B . 1.484(7) yes
C8'B H8'1 . .9600 ?
C8'B H8'2 . .9600 ?
C8'B H8'3 . .9600 ?

loop_
_geom_hbond_atom_site_label_D
_geom_hbond_atom_site_label_H
_geom_hbond_atom_site_label_A
_geom_hbond_site_symmetry_A
_geom_hbond_distance_DH
_geom_hbond_distance_HA
_geom_hbond_distance_DA
_geom_hbond_angle_DHA
_geom_hbond_publ_flag
N4A H4A1 N3B 4_655 .86 2.19 3.031(4) 164 yes
N4A H4A2 O2A 1_565 .86 2.27 3.002(4) 144 yes
N4B H4B1 N3A 4_645 .86 2.15 3.004(4) 170 yes
N4B H4B2 O2B 1_545 .86 2.12 2.901(4) 150 yes

loop_
_geom_torsion_atom_site_label_1
_geom_torsion_atom_site_label_2
_geom_torsion_atom_site_label_3
_geom_torsion_atom_site_label_4
_geom_torsion
_geom_torsion_publ_flag
C6A N1A C2A O2A 174.8(3) ?
C4'A N1A C2A O2A -.7(5) ?
C6A N1A C2A N3A -5.4(4) ?
C4'A N1A C2A N3A 179.1(3) ?
O2A C2A N3A C4A -178.9(3) ?
N1A C2A N3A C4A 1.4(4) ?
C2A N3A C4A N4A -175.5(3) ?
C2A N3A C4A C5A 4.1(5) ?
N4A C4A C5A C6A 174.1(3) ?
N3A C4A C5A C6A -5.6(5) ?
C4A C5A C6A N1A 1.4(5) ?
C2A N1A C6A C5A 3.9(5) ?
C4'A N1A C6A C5A 179.5(3) ?
C5'A O1'A C2'A C6'A -122.7(3) ?
C5'A O1'A C2'A C3'A -2.3(4) ?
O1'A C2'A C3'A C4'A .2(4) ?
C6'A C2'A C3'A C4'A 119.2(4) ?
C2'A C3'A C4'A N1A 175.6(3) ?
C2'A C3'A C4'A C5'A 1.9(4) ?
C6A N1A C4'A C3'A -38.5(5) yes
C2A N1A C4'A C3'A 137.0(4) ?
C6A N1A C4'A C5'A 134.5(3) ?
C2A N1A C4'A C5'A -50.0(4) ?
C2'A O1'A C5'A C4'A 3.3(4) ?
C3'A C4'A C5'A O1'A -3.2(4) ?
N1A C4'A C5'A O1'A -177.1(3) ?
O1'A C2'A C6'A O6'A -54.0(4) ?
C3'A C2'A C6'A O6'A -169.8(3) yes
C2'A C6'A O6'A C7'A -88.5(5) yes
C6'A O6'A C7'A O7'A -3.2(7) ?
C6'A O6'A C7'A C8'A 175.4(4) ?
C6B N1B C2B O2B -178.6(3) ?
C4'B N1B C2B O2B -2.7(5) ?
C6B N1B C2B N3B 1.7(5) ?
C4'B N1B C2B N3B 177.5(3) ?
O2B C2B N3B C4B 179.9(3) ?
N1B C2B N3B C4B -.3(5) ?
C2B N3B C4B N4B 178.8(3) ?
C2B N3B C4B C5B -.8(5) ?
N4B C4B C5B C6B -179.0(3) ?
N3B C4B C5B C6B .6(5) ?
C4B C5B C6B N1B .8(5) ?
C2B N1B C6B C5B -1.9(5) ?
C4'B N1B C6B C5B -177.7(3) ?
C5'B O1'B C2'B C3'B 15.9(4) yes
C5'B O1'B C2'B C6'B -106.5(3) ?
O1'B C2'B C3'B C4'B -10.2(4) yes
C6'B C2'B C3'B C4'B 111.0(4) ?
C2'B C3'B C4'B N1B -172.6(3) ?
C2'B C3'B C4'B C5'B .8(4) yes
C6B N1B C4'B C3'B 54.7(5) yes
C2B N1B C4'B C3'B -121.2(4) ?
C6B N1B C4'B C5'B -118.0(4) ?
C2B N1B C4'B C5'B 66.2(4) ?
C2'B O1'B C5'B C4'B -15.3(4) yes
C3'B C4'B C5'B O1'B 8.9(4) yes
N1B C4'B C5'B O1'B -177.4(3) ?
O1'B C2'B C6'B O6'B 55.5(4) ?
C3'B C2'B C6'B O6'B -61.6(4) yes
C2'B C6'B O6'B C7'B 108.8(4) yes
C6'B O6'B C7'B O7'B -1.6(7) ?
C6'B O6'B C7'B C8'B 178.0(4) ?

loop_
_cod_related_entry_id
_cod_related_entry_database
_cod_related_entry_code
1 ChemSpider 24724140
